data_7232204
loop_
_publ_author_name
'Castillo, Oscar'
'Delgado, Esther'
'Hern\'andez, Diego'
'Hern\'andez, Elisa'
'Mart\'in, Avelino'
'Zamora, F\'elix'

_publ_section_title
;
 Synthesis and structural characterization of transition metal dithiolene
 derivatives containing divalent metals as counter-cations
;
_journal_issue 9
_journal_name_full CrystEngComm
_journal_page_first 1423
_journal_paper_doi 10.1039/C8CE01916A
_journal_volume 21
_journal_year 2019
_chemical_formula_sum 'C56 H76 Cl8 Fe Ni2 O10 S8'
_chemical_formula_weight 1622.51
_space_group_crystal_system triclinic
_space_group_IT_number 2
_space_group_name_Hall '-P 1'
_space_group_name_H-M_alt 'P -1'
_symmetry_space_group_name_Hall '-P 1'
_symmetry_space_group_name_H-M 'P -1'
_atom_sites_solution_hydrogens mixed
_audit_update_record
;
2018-04-04 deposited with the CCDC.
2019-01-22 downloaded from the CCDC.
;
_cell_angle_alpha 63.606(2)
_cell_angle_beta 76.591(2)
_cell_angle_gamma 69.262(2)
_cell_formula_units_Z 1
_cell_length_a 10.9301(5)
_cell_length_b 13.2950(8)
_cell_length_c 14.7803(8)
_cell_measurement_reflns_used 9850
_cell_measurement_temperature 200.(2)
_cell_measurement_theta_max 25.6812
_cell_measurement_theta_min 2.4160
_cell_volume 1792.14(17)
_computing_cell_refinement 'APEX2 v2010.9-1 (Bruker AXS)'
_computing_data_collection 'Bruker Instrument Service v2010.9.0.0'
_computing_data_reduction 'SAINT V7.68A (Bruker AXS, 2009)'
_computing_structure_refinement 'SHELXL-97 (Sheldrick, 2008)'
_computing_structure_solution 'SHELXS-97 (Sheldrick, 2008)'
_diffrn_ambient_temperature 200.(2)
_diffrn_measured_fraction_theta_full 0.996
_diffrn_measured_fraction_theta_max 0.996
_diffrn_measurement_device_type 'Bruker Kappa Apex II'
_diffrn_radiation_wavelength 0.71073
_diffrn_reflns_av_R_equivalents 0.0318
_diffrn_reflns_av_unetI/netI 0.0193
_diffrn_reflns_limit_h_max 13
_diffrn_reflns_limit_h_min -13
_diffrn_reflns_limit_k_max 16
_diffrn_reflns_limit_k_min -16
_diffrn_reflns_limit_l_max 17
_diffrn_reflns_limit_l_min -17
_diffrn_reflns_number 56197
_diffrn_reflns_theta_full 25.35
_diffrn_reflns_theta_max 25.35
_diffrn_reflns_theta_min 1.54
_exptl_absorpt_coefficient_mu 1.302
_exptl_absorpt_correction_T_max 0.86
_exptl_absorpt_correction_T_min 0.66
_exptl_absorpt_correction_type multi-scan
_exptl_absorpt_process_details sadabs
_exptl_crystal_colour green
_exptl_crystal_density_diffrn 1.503
_exptl_crystal_density_method 'not measured'
_exptl_crystal_description prismatic
_exptl_crystal_F_000 838
_exptl_crystal_size_max 0.350
_exptl_crystal_size_mid 0.180
_exptl_crystal_size_min 0.120
_refine_diff_density_max 0.709
_refine_diff_density_min -0.341
_refine_ls_extinction_method none
_refine_ls_goodness_of_fit_ref 1.070
_refine_ls_hydrogen_treatment mixed
_refine_ls_matrix_type full
_refine_ls_number_parameters 396
_refine_ls_number_reflns 6526
_refine_ls_number_restraints 0
_refine_ls_restrained_S_all 1.070
_refine_ls_R_factor_all 0.0487
_refine_ls_R_factor_gt 0.0345
_refine_ls_shift/su_max 0.001
_refine_ls_shift/su_mean 0.000
_refine_ls_structure_factor_coef Fsqd
_refine_ls_weighting_details 'w=1/[\s^2^(Fo^2^)+(0.0776P)^2^+0.9761P] where P=(Fo^2^+2Fc^2^)/3'
_refine_ls_weighting_scheme calc
_refine_ls_wR_factor_gt 0.1033
_refine_ls_wR_factor_ref 0.1262
_reflns_number_gt 5339
_reflns_number_total 6526
_reflns_threshold_expression 'I > 2\s(I)'
_cod_data_source_file c8ce01916a2.cif
_cod_data_source_block 01692ElisaHernandez
_cod_depositor_comments 'Adding full bibliography for 7232202--7232208.cif.'
_cod_database_code 7232204

loop_
_space_group_symop_operation_xyz
'x, y, z'
'-x, -y, -z'

loop_
_atom_site_type_symbol
_atom_site_label
_atom_site_fract_x
_atom_site_fract_y
_atom_site_fract_z
_atom_site_U_iso_or_equiv
_atom_site_adp_type
_atom_site_calc_flag
_atom_site_refinement_flags_adp
_atom_site_refinement_flags_occupancy
_atom_site_refinement_flags_posn
_atom_site_occupancy
C C1 0.8128(3) 0.9071(3) 0.6879(2) 0.0377(6) Uani d . . . 1
C C2 0.7255(3) 0.8918(3) 0.7755(3) 0.0461(7) Uani d . . . 1
C C3 0.6804(4) 0.7953(3) 0.8243(3) 0.0537(9) Uani d . . . 1
H H3 0.6199 0.7884 0.8829 0.064 Uiso calc U . R 1
C C4 0.7233(3) 0.7077(3) 0.7878(3) 0.0518(8) Uani d . . . 1
H H4 0.6933 0.6399 0.8217 0.062 Uiso calc U . R 1
C C5 0.8094(3) 0.7196(3) 0.7025(2) 0.0430(7) Uani d . . . 1
C C6 0.8558(3) 0.8191(3) 0.6503(2) 0.0369(6) Uani d . . . 1
C C7 0.7689(3) 0.3198(3) 0.0615(2) 0.0448(7) Uani d . . . 1
C C8 0.8915(3) 0.2595(4) 0.1004(3) 0.0553(9) Uani d . . . 1
C C9 0.9544(4) 0.1453(4) 0.1113(3) 0.0660(11) Uani d . . . 1
H H9 1.0368 0.1053 0.1393 0.079 Uiso calc U . R 1
C C10 0.8961(4) 0.0897(4) 0.0812(3) 0.0668(11) Uani d . . . 1
H H10 0.9383 0.0109 0.0885 0.08 Uiso calc U . R 1
C C11 0.7773(4) 0.1483(3) 0.0406(3) 0.0577(9) Uani d . . . 1
C C12 0.7104(3) 0.2629(3) 0.0308(2) 0.0448(7) Uani d . . . 1
C C13 0.3136(4) 0.6954(4) 0.5778(4) 0.0688(12) Uani d . . . 1
H H13A 0.2334 0.6704 0.5923 0.083 Uiso calc U . R 1
H H13B 0.3186 0.7508 0.5059 0.083 Uiso calc U . R 1
C C14 0.3090(4) 0.7521(4) 0.6444(4) 0.0711(12) Uani d . . . 1
H H14A 0.2429 0.733 0.7029 0.085 Uiso calc U . R 1
H H14B 0.2862 0.8383 0.607 0.085 Uiso calc U . R 1
C C15 0.4439(4) 0.7047(3) 0.6793(3) 0.0553(9) Uani d . . . 1
H H15A 0.4405 0.6992 0.7488 0.066 Uiso calc U . R 1
H H15B 0.5006 0.7545 0.6331 0.066 Uiso calc U . R 1
C C16 0.4925(4) 0.5856(3) 0.6765(3) 0.0610(10) Uani d . . . 1
H H16A 0.5891 0.5629 0.6616 0.073 Uiso calc U . R 1
H H16B 0.4691 0.5261 0.7423 0.073 Uiso calc U . R 1
C C17 0.1967(3) 0.5737(4) 0.4479(3) 0.0582(9) Uani d . . . 1
H H17A 0.1618 0.5802 0.5137 0.07 Uiso calc U . R 1
H H17B 0.2048 0.4938 0.4555 0.07 Uiso calc U . R 1
C C18 0.1077(4) 0.6644(4) 0.3667(4) 0.0735(13) Uani d . . . 1
H H18A 0.045 0.6315 0.3581 0.088 Uiso calc U . R 1
H H18B 0.0579 0.7334 0.3831 0.088 Uiso calc U . R 1
C C19 0.2005(5) 0.6966(4) 0.2731(4) 0.0770(12) Uani d . . . 1
H H19A 0.1625 0.7766 0.2231 0.092 Uiso calc U . R 1
H H19B 0.2235 0.6402 0.2409 0.092 Uiso calc U . R 1
C C20 0.3187(4) 0.6901(3) 0.3144(3) 0.0598(9) Uani d . . . 1
H H20A 0.4 0.6714 0.2712 0.072 Uiso calc U . R 1
H H20B 0.3086 0.7654 0.3177 0.072 Uiso calc U . R 1
C C21 0.3281(5) 0.2537(4) 0.8656(3) 0.0787(12) Uani d . . . 1
H H21A 0.3968 0.2507 0.9009 0.094 Uiso calc U . R 1
H H21B 0.356 0.1823 0.8515 0.094 Uiso calc U . R 1
C C22 0.2022(6) 0.2623(6) 0.9274(5) 0.131(3) Uani d . . . 1
H H22A 0.183 0.1858 0.9577 0.158 Uiso calc U . R 1
H H22B 0.2061 0.2829 0.9831 0.158 Uiso calc U . R 1
C C23 0.1028(6) 0.3489(7) 0.8660(5) 0.136(3) Uani d . . . 1
H H23A 0.0394 0.3962 0.9021 0.163 Uiso calc U . R 1
H H23B 0.0549 0.3133 0.8446 0.163 Uiso calc U . R 1
C C24 0.1744(7) 0.4209(6) 0.7782(5) 0.133(3) Uani d . . . 1
H H24A 0.1372 0.4426 0.7148 0.159 Uiso calc U . R 1
H H24B 0.1668 0.4938 0.7849 0.159 Uiso calc U . R 1
C C25 0.4730(6) 0.0775(5) 0.6179(6) 0.119(2) Uani d . . . 1
H H25A 0.5408 0.0762 0.653 0.142 Uiso calc U . R 1
H H25B 0.5174 0.0474 0.5646 0.142 Uiso calc U . R 1
C C26 0.3891(8) 0.0057(5) 0.6903(6) 0.144(3) Uani d . . . 1
H H26A 0.4124 -0.0698 0.6834 0.172 Uiso calc U . R 1
H H26B 0.4001 -0.0108 0.7606 0.172 Uiso calc U . R 1
C C27 0.2591(8) 0.0706(7) 0.6673(6) 0.169(4) Uani d . . . 1
H H27A 0.2025 0.073 0.7297 0.202 Uiso calc U . R 1
H H27B 0.2242 0.0344 0.637 0.202 Uiso calc U . R 1
C C28 0.2609(6) 0.1864(5) 0.5970(6) 0.145(3) Uani d . . . 1
H H28A 0.2241 0.2061 0.534 0.174 Uiso calc U . R 1
H H28B 0.2064 0.2437 0.6265 0.174 Uiso calc U . R 1
Cl Cl1 0.67205(11) 0.99865(9) 0.82513(8) 0.0692(3) Uani d . . . 1
Cl Cl2 0.86525(11) 0.60747(8) 0.65924(8) 0.0633(3) Uani d . . . 1
Cl Cl3 0.96704(10) 0.32970(11) 0.13559(9) 0.0768(3) Uani d . . . 1
Cl Cl4 0.70694(14) 0.07533(11) 0.00416(11) 0.0897(4) Uani d . . . 1
Fe Fe1 0.5 0.5 0.5 0.03626(16) Uani d . P S 1
Ni Ni1 1.0 1.0 0.5 0.03349(15) Uani d . P S 1
Ni Ni2 0.5 0.5 0 0.03915(16) Uani d . P S 1
O O1 0.4283(2) 0.59498(19) 0.59637(17) 0.0448(5) Uani d . . . 1
O O2 0.3230(2) 0.59723(19) 0.41490(18) 0.0470(5) Uani d . . . 1
O O3 0.4140(3) 0.3731(2) 0.5949(2) 0.0542(6) Uani d . . . 1
O O4 0.3072(4) 0.3544(3) 0.7755(2) 0.0943(11) Uani d . . . 1
O O5 0.3894(3) 0.1922(2) 0.5750(2) 0.0699(8) Uani d . . . 1
S S1 0.87252(8) 1.02787(7) 0.62647(6) 0.0423(2) Uani d . . . 1
S S2 0.96600(8) 0.83481(7) 0.54310(6) 0.04087(19) Uani d . . . 1
S S3 0.68550(8) 0.46189(8) 0.05180(6) 0.0477(2) Uani d . . . 1
S S4 0.55868(9) 0.33802(8) -0.01862(7) 0.0494(2) Uani d . . . 1
H H3WA 0.407(4) 0.324(4) 0.585(3) 0.058(13) Uiso d . . . 1
H H3WB 0.386(5) 0.358(4) 0.656(4) 0.088(17) Uiso d . . . 1

loop_
_atom_site_aniso_label
_atom_site_aniso_U_11
_atom_site_aniso_U_22
_atom_site_aniso_U_33
_atom_site_aniso_U_12
_atom_site_aniso_U_13
_atom_site_aniso_U_23
C1 0.0353(16) 0.0358(15) 0.0380(16) -0.0090(12) -0.0048(12) -0.0115(13)
C2 0.0443(18) 0.0502(19) 0.0448(18) -0.0152(15) 0.0025(14) -0.0217(15)
C3 0.049(2) 0.062(2) 0.0457(19) -0.0244(17) 0.0049(15) -0.0158(17)
C4 0.054(2) 0.051(2) 0.049(2) -0.0298(16) -0.0065(16) -0.0068(16)
C5 0.0439(18) 0.0372(16) 0.0501(19) -0.0148(13) -0.0122(14) -0.0129(14)
C6 0.0309(15) 0.0361(15) 0.0412(16) -0.0090(12) -0.0062(12) -0.0123(13)
C7 0.0421(18) 0.0549(19) 0.0312(16) -0.0149(15) 0.0045(13) -0.0149(14)
C8 0.046(2) 0.072(2) 0.048(2) -0.0145(17) -0.0018(15) -0.0267(18)
C9 0.052(2) 0.073(3) 0.057(2) -0.0016(19) -0.0024(17) -0.025(2)
C10 0.067(3) 0.059(2) 0.060(2) -0.006(2) 0.004(2) -0.025(2)
C11 0.066(2) 0.056(2) 0.050(2) -0.0181(18) 0.0036(18) -0.0243(18)
C12 0.0465(18) 0.0530(19) 0.0325(16) -0.0194(15) 0.0077(13) -0.0164(14)
C13 0.051(2) 0.065(2) 0.105(3) 0.0120(18) -0.022(2) -0.061(2)
C14 0.060(2) 0.073(3) 0.099(3) 0.003(2) -0.016(2) -0.064(3)
C15 0.056(2) 0.062(2) 0.059(2) -0.0134(17) -0.0072(17) -0.0353(19)
C16 0.066(2) 0.060(2) 0.060(2) 0.0045(18) -0.0196(19) -0.0369(19)
C17 0.042(2) 0.075(3) 0.073(2) -0.0180(17) -0.0008(17) -0.044(2)
C18 0.056(2) 0.073(3) 0.109(4) 0.005(2) -0.029(2) -0.059(3)
C19 0.075(3) 0.067(3) 0.081(3) 0.002(2) -0.033(2) -0.027(2)
C20 0.064(2) 0.0417(19) 0.064(2) -0.0060(16) -0.0147(18) -0.0154(17)
C21 0.079(3) 0.087(3) 0.062(3) -0.027(2) -0.007(2) -0.021(2)
C22 0.102(5) 0.117(5) 0.088(4) -0.017(4) 0.024(3) 0.006(4)
C23 0.082(4) 0.158(6) 0.090(4) -0.020(4) 0.007(3) -0.001(4)
C24 0.124(5) 0.096(4) 0.084(4) 0.019(4) 0.030(3) -0.012(3)
C25 0.100(4) 0.068(3) 0.165(6) -0.001(3) -0.006(4) -0.047(4)
C26 0.169(7) 0.068(4) 0.169(7) -0.048(4) -0.064(6) 0.008(4)
C27 0.145(6) 0.146(6) 0.165(7) -0.103(5) -0.089(6) 0.064(5)
C28 0.092(4) 0.096(4) 0.214(8) -0.057(3) -0.075(5) 0.019(5)
Cl1 0.0783(7) 0.0686(6) 0.0635(6) -0.0266(5) 0.0244(5) -0.0395(5)
Cl2 0.0816(7) 0.0448(5) 0.0743(6) -0.0304(4) -0.0034(5) -0.0256(4)
Cl3 0.0483(6) 0.1004(8) 0.0939(8) -0.0072(5) -0.0238(5) -0.0515(7)
Cl4 0.1105(10) 0.0669(7) 0.1104(10) -0.0233(6) -0.0195(8) -0.0486(7)
Fe1 0.0335(3) 0.0334(3) 0.0437(4) -0.0085(2) 0.0010(2) -0.0199(3)
Ni1 0.0308(3) 0.0309(3) 0.0402(3) -0.0093(2) 0.0001(2) -0.0167(2)
Ni2 0.0376(3) 0.0480(3) 0.0334(3) -0.0190(2) -0.0007(2) -0.0136(2)
O1 0.0396(12) 0.0453(12) 0.0545(13) -0.0030(9) -0.0041(10) -0.0314(11)
O2 0.0389(12) 0.0464(13) 0.0566(14) -0.0080(10) -0.0043(10) -0.0244(11)
O3 0.0641(17) 0.0500(15) 0.0554(17) -0.0289(13) 0.0106(12) -0.0249(13)
O4 0.101(3) 0.089(2) 0.0620(19) -0.0195(19) 0.0227(17) -0.0232(17)
O5 0.0729(18) 0.0537(15) 0.089(2) -0.0288(14) -0.0204(15) -0.0189(14)
S1 0.0463(5) 0.0350(4) 0.0469(4) -0.0137(3) 0.0064(3) -0.0208(3)
S2 0.0406(4) 0.0373(4) 0.0509(5) -0.0148(3) 0.0039(3) -0.0240(4)
S3 0.0436(5) 0.0548(5) 0.0503(5) -0.0164(4) -0.0092(4) -0.0216(4)
S4 0.0488(5) 0.0564(5) 0.0516(5) -0.0218(4) -0.0037(4) -0.0243(4)

loop_
_atom_type_symbol
_atom_type_description
_atom_type_scat_dispersion_real
_atom_type_scat_dispersion_imag
_atom_type_scat_source
C C 0.0033 0.0016 'International Tables Vol C Tables 4.2.6.8 and 6.1.1.4'
H H 0.0000 0.0000 'International Tables Vol C Tables 4.2.6.8 and 6.1.1.4'
O O 0.0106 0.0060 'International Tables Vol C Tables 4.2.6.8 and 6.1.1.4'
S S 0.1246 0.1234 'International Tables Vol C Tables 4.2.6.8 and 6.1.1.4'
Cl Cl 0.1484 0.1585 'International Tables Vol C Tables 4.2.6.8 and 6.1.1.4'
Fe Fe 0.3463 0.8444 'International Tables Vol C Tables 4.2.6.8 and 6.1.1.4'
Ni Ni 0.3393 1.1124 'International Tables Vol C Tables 4.2.6.8 and 6.1.1.4'

loop_
_geom_angle_atom_site_label_1
_geom_angle_atom_site_label_2
_geom_angle_atom_site_label_3
_geom_angle_site_symmetry_1
_geom_angle_site_symmetry_3
_geom_angle
C2 C1 C6 . . 118.2(3)
C2 C1 S1 . . 122.8(2)
C6 C1 S1 . . 119.0(2)
C3 C2 C1 . . 122.3(3)
C3 C2 Cl1 . . 118.4(3)
C1 C2 Cl1 . . 119.3(3)
C2 C3 C4 . . 119.7(3)
C2 C3 H3 . . 120.2
C4 C3 H3 . . 120.2
C5 C4 C3 . . 119.5(3)
C5 C4 H4 . . 120.3
C3 C4 H4 . . 120.3
C4 C5 C6 . . 121.7(3)
C4 C5 Cl2 . . 119.0(2)
C6 C5 Cl2 . . 119.3(3)
C1 C6 C5 . . 118.5(3)
C1 C6 S2 . . 119.1(2)
C5 C6 S2 . . 122.3(2)
C8 C7 C12 . . 118.8(3)
C8 C7 S3 . . 122.3(3)
C12 C7 S3 . . 118.9(3)
C9 C8 C7 . . 121.7(4)
C9 C8 Cl3 . . 118.9(3)
C7 C8 Cl3 . . 119.4(3)
C8 C9 C10 . . 119.2(4)
C8 C9 H9 . . 120.4
C10 C9 H9 . . 120.4
C11 C10 C9 . . 120.0(4)
C11 C10 H10 . . 120.0
C9 C10 H10 . . 120.0
C10 C11 C12 . . 122.0(4)
C10 C11 Cl4 . . 118.7(3)
C12 C11 Cl4 . . 119.4(3)
C11 C12 C7 . . 118.3(3)
C11 C12 S4 . . 122.7(3)
C7 C12 S4 . . 119.0(3)
O1 C13 C14 . . 107.9(3)
O1 C13 H13A . . 110.1
C14 C13 H13A . . 110.1
O1 C13 H13B . . 110.1
C14 C13 H13B . . 110.1
H13A C13 H13B . . 108.4
C13 C14 C15 . . 105.6(3)
C13 C14 H14A . . 110.6
C15 C14 H14A . . 110.6
C13 C14 H14B . . 110.6
C15 C14 H14B . . 110.6
H14A C14 H14B . . 108.7
C14 C15 C16 . . 103.2(3)
C14 C15 H15A . . 111.1
C16 C15 H15A . . 111.1
C14 C15 H15B . . 111.1
C16 C15 H15B . . 111.1
H15A C15 H15B . . 109.1
O1 C16 C15 . . 105.7(3)
O1 C16 H16A . . 110.6
C15 C16 H16A . . 110.6
O1 C16 H16B . . 110.6
C15 C16 H16B . . 110.6
H16A C16 H16B . . 108.7
O2 C17 C18 . . 106.0(3)
O2 C17 H17A . . 110.5
C18 C17 H17A . . 110.5
O2 C17 H17B . . 110.5
C18 C17 H17B . . 110.5
H17A C17 H17B . . 108.7
C19 C18 C17 . . 103.7(3)
C19 C18 H18A . . 111.0
C17 C18 H18A . . 111.0
C19 C18 H18B . . 111.0
C17 C18 H18B . . 111.0
H18A C18 H18B . . 109.0
C18 C19 C20 . . 102.5(3)
C18 C19 H19A . . 111.3
C20 C19 H19A . . 111.3
C18 C19 H19B . . 111.3
C20 C19 H19B . . 111.3
H19A C19 H19B . . 109.2
O2 C20 C19 . . 105.1(3)
O2 C20 H20A . . 110.7
C19 C20 H20A . . 110.7
O2 C20 H20B . . 110.7
C19 C20 H20B . . 110.7
H20A C20 H20B . . 108.8
O4 C21 C22 . . 105.9(4)
O4 C21 H21A . . 110.6
C22 C21 H21A . . 110.6
O4 C21 H21B . . 110.6
C22 C21 H21B . . 110.6
H21A C21 H21B . . 108.7
C23 C22 C21 . . 109.1(5)
C23 C22 H22A . . 109.9
C21 C22 H22A . . 109.9
C23 C22 H22B . . 109.9
C21 C22 H22B . . 109.9
H22A C22 H22B . . 108.3
C22 C23 C24 . . 103.8(5)
C22 C23 H23A . . 111.0
C24 C23 H23A . . 111.0
C22 C23 H23B . . 111.0
C24 C23 H23B . . 111.0
H23A C23 H23B . . 109.0
O4 C24 C23 . . 107.9(5)
O4 C24 H24A . . 110.1
C23 C24 H24A . . 110.1
O4 C24 H24B . . 110.1
C23 C24 H24B . . 110.1
H24A C24 H24B . . 108.4
O5 C25 C26 . . 106.3(5)
O5 C25 H25A . . 110.5
C26 C25 H25A . . 110.5
O5 C25 H25B . . 110.5
C26 C25 H25B . . 110.5
H25A C25 H25B . . 108.7
C27 C26 C25 . . 106.6(5)
C27 C26 H26A . . 110.4
C25 C26 H26A . . 110.4
C27 C26 H26B . . 110.4
C25 C26 H26B . . 110.4
H26A C26 H26B . . 108.6
C26 C27 C28 . . 107.2(5)
C26 C27 H27A . . 110.3
C28 C27 H27A . . 110.3
C26 C27 H27B . . 110.3
C28 C27 H27B . . 110.3
H27A C27 H27B . . 108.5
O5 C28 C27 . . 109.2(5)
O5 C28 H28A . . 109.8
C27 C28 H28A . . 109.8
O5 C28 H28B . . 109.8
C27 C28 H28B . . 109.8
H28A C28 H28B . . 108.3
O3 Fe1 O3 2_666 . 180.0
O3 Fe1 O1 2_666 . 87.44(11)
O3 Fe1 O1 . . 92.56(11)
O3 Fe1 O1 2_666 2_666 92.56(11)
O3 Fe1 O1 . 2_666 87.44(11)
O1 Fe1 O1 . 2_666 180.00(9)
O3 Fe1 O2 2_666 . 89.91(10)
O3 Fe1 O2 . . 90.09(10)
O1 Fe1 O2 . . 91.97(8)
O1 Fe1 O2 2_666 . 88.03(8)
O3 Fe1 O2 2_666 2_666 90.09(10)
O3 Fe1 O2 . 2_666 89.91(10)
O1 Fe1 O2 . 2_666 88.03(8)
O1 Fe1 O2 2_666 2_666 91.97(8)
O2 Fe1 O2 . 2_666 180.00(12)
S2 Ni1 S2 2_776 . 180.0
S2 Ni1 S1 2_776 . 88.04(3)
S2 Ni1 S1 . . 91.96(3)
S2 Ni1 S1 2_776 2_776 91.96(3)
S2 Ni1 S1 . 2_776 88.04(3)
S1 Ni1 S1 . 2_776 180.0
S4 Ni2 S4 2_665 . 180.00(5)
S4 Ni2 S3 2_665 2_665 92.08(3)
S4 Ni2 S3 . 2_665 87.92(3)
S4 Ni2 S3 2_665 . 87.92(3)
S4 Ni2 S3 . . 92.08(3)
S3 Ni2 S3 2_665 . 180.0
C13 O1 C16 . . 108.3(2)
C13 O1 Fe1 . . 122.7(2)
C16 O1 Fe1 . . 128.25(19)
C20 O2 C17 . . 109.5(3)
C20 O2 Fe1 . . 124.7(2)
C17 O2 Fe1 . . 125.7(2)
Fe1 O3 H3WA . . 128.(3)
Fe1 O3 H3WB . . 128.(3)
H3WA O3 H3WB . . 104.(4)
C21 O4 C24 . . 109.2(4)
C28 O5 C25 . . 108.0(4)
C1 S1 Ni1 . . 104.91(11)
C6 S2 Ni1 . . 104.97(10)
C7 S3 Ni2 . . 104.76(12)
C12 S4 Ni2 . . 104.75(12)

loop_
_geom_bond_atom_site_label_1
_geom_bond_atom_site_label_2
_geom_bond_site_symmetry_2
_geom_bond_distance
C1 C2 . 1.399(4)
C1 C6 . 1.403(4)
C1 S1 . 1.732(3)
C2 C3 . 1.367(5)
C2 Cl1 . 1.743(3)
C3 C4 . 1.386(5)
C3 H3 . 0.95
C4 C5 . 1.371(5)
C4 H4 . 0.95
C5 C6 . 1.410(4)
C5 Cl2 . 1.739(3)
C6 S2 . 1.733(3)
C7 C8 . 1.398(5)
C7 C12 . 1.404(5)
C7 S3 . 1.738(3)
C8 C9 . 1.378(6)
C8 Cl3 . 1.733(4)
C9 C10 . 1.381(6)
C9 H9 . 0.95
C10 C11 . 1.372(6)
C10 H10 . 0.95
C11 C12 . 1.393(5)
C11 Cl4 . 1.735(4)
C12 S4 . 1.738(3)
C13 O1 . 1.441(4)
C13 C14 . 1.467(5)
C13 H13A . 0.99
C13 H13B . 0.99
C14 C15 . 1.498(5)
C14 H14A . 0.99
C14 H14B . 0.99
C15 C16 . 1.499(5)
C15 H15A . 0.99
C15 H15B . 0.99
C16 O1 . 1.449(4)
C16 H16A . 0.99
C16 H16B . 0.99
C17 O2 . 1.449(4)
C17 C18 . 1.505(6)
C17 H17A . 0.99
C17 H17B . 0.99
C18 C19 . 1.502(7)
C18 H18A . 0.99
C18 H18B . 0.99
C19 C20 . 1.513(6)
C19 H19A . 0.99
C19 H19B . 0.99
C20 O2 . 1.447(4)
C20 H20A . 0.99
C20 H20B . 0.99
C21 O4 . 1.398(5)
C21 C22 . 1.463(7)
C21 H21A . 0.99
C21 H21B . 0.99
C22 C23 . 1.405(8)
C22 H22A . 0.99
C22 H22B . 0.99
C23 C24 . 1.473(8)
C23 H23A . 0.99
C23 H23B . 0.99
C24 O4 . 1.409(7)
C24 H24A . 0.99
C24 H24B . 0.99
C25 O5 . 1.409(6)
C25 C26 . 1.468(9)
C25 H25A . 0.99
C25 H25B . 0.99
C26 C27 . 1.406(9)
C26 H26A . 0.99
C26 H26B . 0.99
C27 C28 . 1.428(8)
C27 H27A . 0.99
C27 H27B . 0.99
C28 O5 . 1.388(6)
C28 H28A . 0.99
C28 H28B . 0.99
Fe1 O3 2_666 2.026(3)
Fe1 O3 . 2.026(3)
Fe1 O1 . 2.149(2)
Fe1 O1 2_666 2.149(2)
Fe1 O2 . 2.215(2)
Fe1 O2 2_666 2.215(2)
Ni1 S2 2_776 2.1427(7)
Ni1 S2 . 2.1427(7)
Ni1 S1 . 2.1483(8)
Ni1 S1 2_776 2.1483(8)
Ni2 S4 2_665 2.1428(9)
Ni2 S4 . 2.1428(9)
Ni2 S3 2_665 2.1451(8)
Ni2 S3 . 2.1451(8)
O3 H3WA . 0.75(4)
O3 H3WB . 0.84(5)

loop_
_geom_hbond_atom_site_label_D
_geom_hbond_atom_site_label_H
_geom_hbond_atom_site_label_A
_geom_hbond_site_symmetry_A
_geom_hbond_distance_DH
_geom_hbond_distance_HA
_geom_hbond_distance_DA
_geom_hbond_angle_DHA
C3 H3 S4 2_666 0.95 2.86 3.673(4) 144.5
C13 H13A S2 1_455 0.99 2.98 3.633(4) 124.3
C14 H14A Cl3 2_666 0.99 2.95 3.936(5) 174.0
C16 H16A O2 2_666 0.99 2.63 3.159(4) 113.5
C17 H17B Cl2 2_666 0.99 2.94 3.716(4) 136.0
C20 H20B Cl1 2_676 0.99 2.95 3.742(4) 137.4
C24 H24B Cl3 2_666 0.99 2.87 3.770(7) 151.3
C25 H25A Cl1 1_545 0.99 2.81 3.720(8) 152.7
C28 H28A Cl2 2_666 0.99 2.92 3.778(7) 145.2
C28 H28A S2 2_666 0.99 2.89 3.731(6) 143.1
O3 H3WA O5 . 0.75(4) 1.91(4) 2.658(4) 174.(4)
O3 H3WB O4 . 0.84(5) 1.76(6) 2.593(4) 169.(5)

loop_
_geom_torsion_atom_site_label_1
_geom_torsion_atom_site_label_2
_geom_torsion_atom_site_label_3
_geom_torsion_atom_site_label_4
_geom_torsion
C6 C1 C2 C3 -0.6(5)
S1 C1 C2 C3 -179.0(3)
C6 C1 C2 Cl1 179.1(2)
S1 C1 C2 Cl1 0.7(4)
C1 C2 C3 C4 1.1(6)
Cl1 C2 C3 C4 -178.6(3)
C2 C3 C4 C5 -0.8(5)
C3 C4 C5 C6 0.0(5)
C3 C4 C5 Cl2 178.6(3)
C2 C1 C6 C5 -0.2(4)
S1 C1 C6 C5 178.3(2)
C2 C1 C6 S2 -179.0(2)
S1 C1 C6 S2 -0.5(3)
C4 C5 C6 C1 0.5(5)
Cl2 C5 C6 C1 -178.1(2)
C4 C5 C6 S2 179.3(2)
Cl2 C5 C6 S2 0.7(4)
C12 C7 C8 C9 -1.5(5)
S3 C7 C8 C9 177.5(3)
C12 C7 C8 Cl3 178.4(2)
S3 C7 C8 Cl3 -2.7(4)
C7 C8 C9 C10 1.4(6)
Cl3 C8 C9 C10 -178.5(3)
C8 C9 C10 C11 0.2(6)
C9 C10 C11 C12 -1.7(6)
C9 C10 C11 Cl4 -179.7(3)
C10 C11 C12 C7 1.5(5)
Cl4 C11 C12 C7 179.6(2)
C10 C11 C12 S4 -179.1(3)
Cl4 C11 C12 S4 -1.0(4)
C8 C7 C12 C11 0.0(5)
S3 C7 C12 C11 -179.0(2)
C8 C7 C12 S4 -179.4(2)
S3 C7 C12 S4 1.6(4)
O1 C13 C14 C15 16.8(5)
C13 C14 C15 C16 -28.4(5)
C14 C15 C16 O1 29.9(4)
O2 C17 C18 C19 25.8(4)
C17 C18 C19 C20 -35.7(4)
C18 C19 C20 O2 33.0(4)
O4 C21 C22 C23 14.7(9)
C21 C22 C23 C24 -20.4(10)
C22 C23 C24 O4 19.0(9)
O5 C25 C26 C27 16.0(9)
C25 C26 C27 C28 -10.7(11)
C26 C27 C28 O5 1.4(11)
C14 C13 O1 C16 2.2(5)
C14 C13 O1 Fe1 -168.5(3)
C15 C16 O1 C13 -20.3(4)
C15 C16 O1 Fe1 149.7(2)
C19 C20 O2 C17 -17.6(4)
C19 C20 O2 Fe1 159.0(2)
C18 C17 O2 C20 -5.1(4)
C18 C17 O2 Fe1 178.3(2)
C22 C21 O4 C24 -2.1(7)
C23 C24 O4 C21 -10.5(8)
C27 C28 O5 C25 8.9(9)
C26 C25 O5 C28 -15.2(8)
C2 C1 S1 Ni1 179.9(2)
C6 C1 S1 Ni1 1.4(3)
C1 C6 S2 Ni1 -0.7(3)
C5 C6 S2 Ni1 -179.5(2)
C8 C7 S3 Ni2 -175.3(3)
C12 C7 S3 Ni2 3.7(3)
C11 C12 S4 Ni2 174.6(3)
C7 C12 S4 Ni2 -6.0(3)
